data_4118645
loop_
_publ_author_name
'Henning Kropp'
'Amanda E. King'
'Marat M. Khusniyarov'
'Frank W. Heinemann'
'Kyle M. Lancaster'
'Serena DeBeer'
'Eckhard Bill'
'Karsten Meyer'

_publ_contact_author
;                                                                               
        Prof. Dr. K. Meyer       
        Department of Chemistry and Pharmacy
        Inorganic Chemistry
        Universit\"at Erlangen-N\"urnberg                   
        Egerlandstr. 1                                     
        D-91058 Erlangen                               
        Bundesrepublik Deutschland                             
;
_publ_contact_author_email Karsten.Meyer@chemie.uni-erlangen.de
_publ_contact_author_fax '049 9131 852-7367'
_publ_contact_author_phone '049 9131 852-7360'
_publ_section_title
;
 Manganese Nitride Complexes in Oxidation States III, IV, and V: Synthesis
 and Electronic Structure
;
_journal_name_full 'Journal of the American Chemical Society'
_journal_page_first 15538
_journal_page_last 15544
_journal_paper_doi 10.1021/ja306647c
_journal_volume 134
_journal_year 2012
_chemical_absolute_configuration ad
_chemical_formula_moiety 'C39 H45 Mn N8, 3(C6 H6), 2(F6 P)'
_chemical_formula_sum 'C57 H63 F12 Mn N8 P2'
_chemical_formula_weight 1205.03
_chemical_name_systematic
; 
 ? 
;
_space_group_IT_number 198
_symmetry_cell_setting cubic
_symmetry_space_group_name_Hall 'P 2ac 2ab 3'
_symmetry_space_group_name_H-M 'P 21 3'
_atom_sites_solution_hydrogens geom
_atom_sites_solution_primary direct
_atom_sites_solution_secondary difmap
_audit_creation_method SHELXL-97
_cell_angle_alpha 90.00
_cell_angle_beta 90.00
_cell_angle_gamma 90.00
_cell_formula_units_Z 4
_cell_length_a 17.9947(18)
_cell_length_b 17.9947(18)
_cell_length_c 17.9947(18)
_cell_measurement_reflns_used 5684
_cell_measurement_temperature 100(2)
_cell_measurement_theta_max 25.29
_cell_measurement_theta_min 2.53
_cell_volume 5826.8(10)
_computing_cell_refinement 'Bruker SAINT'
_computing_data_collection 'Bruker APEX2'
_computing_data_reduction 'Bruker SAINT'
_computing_molecular_graphics 'SHELXTL 6.12 (Bruker AXS, 2002)'
_computing_publication_material 'SHELXTL 6.12 (Bruker AXS, 2002)'
_computing_structure_refinement 'SHELXTL 6.12 (Bruker AXS, 2002)'
_computing_structure_solution 'SHELXTL 6.12 (Bruker AXS, 2002)'
_diffrn_ambient_temperature 100(2)
_diffrn_detector_area_resol_mean 83.33
_diffrn_measured_fraction_theta_full 0.999
_diffrn_measured_fraction_theta_max 0.999
_diffrn_measurement_device_type 'Bruker Kappa APEX II'
_diffrn_measurement_method '\f and \w scans'
_diffrn_radiation_monochromator 'Quazar focussing montel optics'
_diffrn_radiation_source 'ImuS micro-focus tube'
_diffrn_radiation_type MoK\a
_diffrn_radiation_wavelength 0.71073
_diffrn_reflns_av_R_equivalents 0.0702
_diffrn_reflns_av_sigmaI/netI 0.0495
_diffrn_reflns_limit_h_max 24
_diffrn_reflns_limit_h_min -22
_diffrn_reflns_limit_k_max 23
_diffrn_reflns_limit_k_min -19
_diffrn_reflns_limit_l_max 24
_diffrn_reflns_limit_l_min -11
_diffrn_reflns_number 37632
_diffrn_reflns_theta_full 28.77
_diffrn_reflns_theta_max 28.77
_diffrn_reflns_theta_min 1.60
_exptl_absorpt_coefficient_mu 0.364
_exptl_absorpt_correction_T_max 0.746
_exptl_absorpt_correction_T_min 0.690
_exptl_absorpt_correction_type multi-scan
_exptl_absorpt_process_details 'SADABS, Bruker-AXS, 2008'
_exptl_crystal_colour orange
_exptl_crystal_density_diffrn 1.374
_exptl_crystal_description prism
_exptl_crystal_F_000 2496
_exptl_crystal_size_max 0.15
_exptl_crystal_size_mid 0.10
_exptl_crystal_size_min 0.05
_refine_diff_density_max 0.273
_refine_diff_density_min -0.485
_refine_diff_density_rms 0.049
_refine_ls_abs_structure_details
;
 Flack H D (1983), Acta Cryst. A39, 876-881
 2309 Friedel pairs used in the refinement of Flack parameter
;
_refine_ls_abs_structure_Flack -0.02(2)
_refine_ls_extinction_method none
_refine_ls_goodness_of_fit_ref 1.024
_refine_ls_hydrogen_treatment constr
_refine_ls_matrix_type full
_refine_ls_number_parameters 243
_refine_ls_number_reflns 5084
_refine_ls_number_restraints 0
_refine_ls_restrained_S_all 1.024
_refine_ls_R_factor_all 0.0614
_refine_ls_R_factor_gt 0.0391
_refine_ls_shift/su_max 0.000
_refine_ls_shift/su_mean 0.000
_refine_ls_structure_factor_coef Fsqd
_refine_ls_weighting_details 'calc w=1/[\s^2^(Fo^2^)+(0.0370P)^2^+1.3443P] where P=(Fo^2^+2Fc^2^)/3'
_refine_ls_weighting_scheme calc
_refine_ls_wR_factor_gt 0.0795
_refine_ls_wR_factor_ref 0.0891
_reflns_number_gt 3992
_reflns_number_total 5084
_reflns_threshold_expression >2sigma(I)
_cod_data_source_file ja306647c_si_004.cif
_cod_data_source_block ak1017
_cod_original_sg_symbol_Hall P2ac2ab3
_cod_database_code 4118645

loop_
_symmetry_equiv_pos_as_xyz
'x, y, z'
'z, x, y'
'y, z, x'
'-y+1/2, -z, x+1/2'
'z+1/2, -x+1/2, -y'
'-y, z+1/2, -x+1/2'
'-z+1/2, -x, y+1/2'
'-z, x+1/2, -y+1/2'
'y+1/2, -z+1/2, -x'
'x+1/2, -y+1/2, -z'
'-x, y+1/2, -z+1/2'
'-x+1/2, -y, z+1/2'

loop_
_atom_site_label
_atom_site_type_symbol
_atom_site_fract_x
_atom_site_fract_y
_atom_site_fract_z
_atom_site_U_iso_or_equiv
_atom_site_adp_type
_atom_site_occupancy
_atom_site_symmetry_multiplicity
_atom_site_calc_flag
_atom_site_refinement_flags
Mn1 Mn 0.247180(17) 0.752820(17) 0.252820(17) 0.01722(11) Uani 1 3 d S
N1 N 0.16863(10) 0.83137(10) 0.33137(10) 0.0184(7) Uani 1 3 d S
N2 N 0.24499(11) 0.91108(10) 0.19534(9) 0.0206(4) Uani 1 1 d .
N3 N 0.35341(10) 0.86652(10) 0.17780(10) 0.0215(4) Uani 1 1 d .
N8 N 0.29679(11) 0.70321(11) 0.20321(11) 0.0244(7) Uani 1 3 d S
C1 C 0.17132(13) 0.91138(12) 0.30940(12) 0.0206(5) Uani 1 1 d .
H1B H 0.2170 0.9340 0.3301 0.025 Uiso 1 1 calc R
H1C H 0.1282 0.9374 0.3315 0.025 Uiso 1 1 calc R
C2 C 0.17054(13) 0.92296(13) 0.22630(12) 0.0220(5) Uani 1 1 d .
H2A H 0.1351 0.8878 0.2031 0.026 Uiso 1 1 calc R
H2B H 0.1538 0.9741 0.2150 0.026 Uiso 1 1 calc R
C3 C 0.28698(12) 0.85057(13) 0.20931(12) 0.0202(5) Uani 1 1 d .
C4 C 0.28391(14) 0.96351(13) 0.15565(13) 0.0257(5) Uani 1 1 d .
H4A H 0.2659 1.0103 0.1390 0.031 Uiso 1 1 calc R
C5 C 0.35208(14) 0.93585(13) 0.14507(14) 0.0276(5) Uani 1 1 d .
H5A H 0.3920 0.9595 0.1198 0.033 Uiso 1 1 calc R
C16 C 0.42073(12) 0.82244(13) 0.18116(13) 0.0230(5) Uani 1 1 d .
C17 C 0.46685(12) 0.83116(13) 0.24252(14) 0.0269(5) Uani 1 1 d .
C18 C 0.53464(14) 0.79413(14) 0.24237(17) 0.0341(6) Uani 1 1 d .
H18A H 0.5672 0.7990 0.2836 0.041 Uiso 1 1 calc R
C19 C 0.55481(14) 0.75070(17) 0.18313(16) 0.0407(6) Uani 1 1 d .
H19A H 0.6015 0.7260 0.1834 0.049 Uiso 1 1 calc R
C20 C 0.50775(15) 0.74257(16) 0.12317(15) 0.0394(6) Uani 1 1 d .
H20A H 0.5222 0.7114 0.0831 0.047 Uiso 1 1 calc R
C21 C 0.43930(14) 0.77912(14) 0.12003(14) 0.0286(5) Uani 1 1 d .
C22 C 0.44513(15) 0.87864(16) 0.30767(14) 0.0359(6) Uani 1 1 d .
H22A H 0.4894 0.8905 0.3371 0.054 Uiso 1 1 calc R
H22B H 0.4094 0.8517 0.3387 0.054 Uiso 1 1 calc R
H22C H 0.4224 0.9248 0.2897 0.054 Uiso 1 1 calc R
C23 C 0.38822(15) 0.77064(15) 0.05479(14) 0.0352(6) Uani 1 1 d .
H23A H 0.3399 0.7523 0.0719 0.053 Uiso 1 1 calc R
H23B H 0.4097 0.7352 0.0194 0.053 Uiso 1 1 calc R
H23C H 0.3817 0.8189 0.0304 0.053 Uiso 1 1 calc R
P1 P 0.09084(4) 0.09084(4) 0.09084(4) 0.0242(2) Uani 1 3 d S
F11 F 0.08622(8) 0.09656(8) 0.00289(7) 0.0342(3) Uani 1 1 d .
F12 F 0.09677(8) 0.08636(8) 0.18001(7) 0.0341(3) Uani 1 1 d .
P2 P 0.01276(3) 0.98724(3) 0.48724(3) 0.0208(2) Uani 1 3 d S
F21 F 0.03360(7) 1.00406(8) 0.40243(7) 0.0291(3) Uani 1 1 d .
F22 F -0.00711(8) 0.97070(8) 0.57208(7) 0.0295(3) Uani 1 1 d .
C101 C 0.33806(18) 0.04702(17) 0.3843(2) 0.0526(9) Uani 1 1 d .
H10A H 0.3857 0.0277 0.3963 0.063 Uiso 1 1 calc R
C102 C 0.32466(19) 0.07686(18) 0.3152(2) 0.0529(9) Uani 1 1 d .
H10B H 0.3630 0.0778 0.2789 0.063 Uiso 1 1 calc R
C103 C 0.2554(2) 0.10531(15) 0.29879(16) 0.0459(7) Uani 1 1 d .
H10C H 0.2460 0.1262 0.2513 0.055 Uiso 1 1 calc R
C104 C 0.20063(16) 0.10328(15) 0.35107(19) 0.0429(7) Uani 1 1 d .
H10D H 0.1529 0.1227 0.3398 0.051 Uiso 1 1 calc R
C105 C 0.21404(18) 0.07358(16) 0.41925(17) 0.0423(7) Uani 1 1 d .
H10E H 0.1756 0.0725 0.4555 0.051 Uiso 1 1 calc R
C106 C 0.2818(2) 0.04558(16) 0.43572(17) 0.0479(8) Uani 1 1 d .
H10F H 0.2906 0.0247 0.4834 0.057 Uiso 1 1 calc R

loop_
_atom_site_aniso_label
_atom_site_aniso_U_11
_atom_site_aniso_U_22
_atom_site_aniso_U_33
_atom_site_aniso_U_23
_atom_site_aniso_U_13
_atom_site_aniso_U_12
Mn1 0.01722(11) 0.01722(11) 0.01722(11) 0.00025(13) -0.00025(13) -0.00025(13)
N1 0.0184(7) 0.0184(7) 0.0184(7) 0.0002(7) -0.0002(7) -0.0002(7)
N2 0.0220(10) 0.0195(9) 0.0203(9) 0.0038(7) -0.0011(8) -0.0006(8)
N3 0.0230(10) 0.0201(10) 0.0213(10) 0.0020(8) 0.0024(8) 0.0003(8)
N8 0.0244(7) 0.0244(7) 0.0244(7) 0.0006(8) -0.0006(8) -0.0006(8)
C1 0.0226(12) 0.0167(11) 0.0225(12) -0.0009(9) -0.0001(9) 0.0019(9)
C2 0.0211(12) 0.0203(12) 0.0247(12) 0.0017(9) -0.0014(9) 0.0024(9)
C3 0.0201(12) 0.0235(12) 0.0169(11) -0.0027(9) -0.0009(8) 0.0000(9)
C4 0.0318(14) 0.0227(12) 0.0228(13) 0.0059(9) -0.0005(10) -0.0030(10)
C5 0.0300(14) 0.0267(13) 0.0262(13) 0.0066(10) 0.0042(10) -0.0064(10)
C16 0.0189(12) 0.0243(12) 0.0259(13) 0.0035(9) 0.0046(9) 0.0002(9)
C17 0.0207(12) 0.0298(13) 0.0301(14) 0.0042(11) 0.0045(10) -0.0041(9)
C18 0.0227(13) 0.0380(15) 0.0417(16) 0.0121(12) 0.0017(11) -0.0024(10)
C19 0.0257(13) 0.0443(17) 0.0520(17) 0.0100(15) 0.0116(12) 0.0059(13)
C20 0.0396(16) 0.0375(16) 0.0410(15) -0.0012(13) 0.0180(12) 0.0046(13)
C21 0.0283(13) 0.0306(14) 0.0270(13) 0.0004(10) 0.0096(10) -0.0034(10)
C22 0.0274(14) 0.0503(18) 0.0300(15) -0.0063(12) -0.0011(11) -0.0043(12)
C23 0.0410(16) 0.0401(16) 0.0246(13) -0.0080(11) 0.0084(11) -0.0020(12)
P1 0.0242(2) 0.0242(2) 0.0242(2) 0.0065(3) 0.0065(3) 0.0065(3)
F11 0.0337(8) 0.0447(9) 0.0243(8) 0.0081(6) 0.0036(6) 0.0085(7)
F12 0.0431(9) 0.0354(8) 0.0238(8) 0.0051(6) 0.0072(6) 0.0093(7)
P2 0.0208(2) 0.0208(2) 0.0208(2) -0.0004(2) 0.0004(2) 0.0004(2)
F21 0.0304(8) 0.0346(8) 0.0221(7) 0.0039(6) 0.0053(6) -0.0001(6)
F22 0.0374(8) 0.0315(8) 0.0197(7) 0.0004(5) 0.0018(6) -0.0013(6)
C101 0.0392(18) 0.0383(18) 0.080(3) -0.0245(17) -0.0260(17) 0.0095(13)
C102 0.049(2) 0.051(2) 0.058(2) -0.0218(17) 0.0233(16) -0.0138(16)
C103 0.072(2) 0.0309(15) 0.0344(15) 0.0028(11) -0.0078(16) -0.0083(15)
C104 0.0332(16) 0.0303(15) 0.065(2) -0.0096(14) -0.0136(14) 0.0020(12)
C105 0.0491(19) 0.0322(16) 0.0456(19) -0.0095(13) 0.0141(14) -0.0170(13)
C106 0.084(3) 0.0264(16) 0.0328(17) -0.0019(12) -0.0182(16) -0.0042(15)

loop_
_atom_type_symbol
_atom_type_description
_atom_type_scat_dispersion_real
_atom_type_scat_dispersion_imag
_atom_type_scat_source
C C 0.0033 0.0016 'International Tables Vol C Tables 4.2.6.8 and 6.1.1.4'
H H 0.0000 0.0000 'International Tables Vol C Tables 4.2.6.8 and 6.1.1.4'
N N 0.0061 0.0033 'International Tables Vol C Tables 4.2.6.8 and 6.1.1.4'
F F 0.0171 0.0103 'International Tables Vol C Tables 4.2.6.8 and 6.1.1.4'
P P 0.1023 0.0942 'International Tables Vol C Tables 4.2.6.8 and 6.1.1.4'
Mn Mn 0.3368 0.7283 'International Tables Vol C Tables 4.2.6.8 and 6.1.1.4'

loop_
_geom_angle_atom_site_label_1
_geom_angle_atom_site_label_2
_geom_angle_atom_site_label_3
_geom_angle
_geom_angle_site_symmetry_1
_geom_angle_site_symmetry_3
N8 Mn1 C3 94.19(6) . 6_655
N8 Mn1 C3 94.19(6) . 7_564
C3 Mn1 C3 119.472(16) 6_655 7_564
N8 Mn1 C3 94.19(6) . .
C3 Mn1 C3 119.472(16) 6_655 .
C3 Mn1 C3 119.472(16) 7_564 .
N8 Mn1 N1 180.00(8) . .
C3 Mn1 N1 85.81(6) 6_655 .
C3 Mn1 N1 85.81(6) 7_564 .
C3 Mn1 N1 85.81(6) . .
C1 N1 C1 106.13(15) 7_564 .
C1 N1 C1 106.13(15) 7_564 6_655
C1 N1 C1 106.13(15) . 6_655
C1 N1 Mn1 112.64(14) 7_564 .
C1 N1 Mn1 112.64(14) . .
C1 N1 Mn1 112.64(14) 6_655 .
C3 N2 C4 111.43(19) . .
C3 N2 C2 123.95(18) . .
C4 N2 C2 124.24(19) . .
C3 N3 C5 110.80(19) . .
C3 N3 C16 127.20(19) . .
C5 N3 C16 121.81(19) . .
N1 C1 C2 113.26(19) . .
N1 C1 H1B 108.9 . .
C2 C1 H1B 108.9 . .
N1 C1 H1C 108.9 . .
C2 C1 H1C 108.9 . .
H1B C1 H1C 107.7 . .
N2 C2 C1 110.34(18) . .
N2 C2 H2A 109.6 . .
C1 C2 H2A 109.6 . .
N2 C2 H2B 109.6 . .
C1 C2 H2B 109.6 . .
H2A C2 H2B 108.1 . .
N2 C3 N3 104.21(19) . .
N2 C3 Mn1 124.53(16) . .
N3 C3 Mn1 130.46(16) . .
C5 C4 N2 106.6(2) . .
C5 C4 H4A 126.7 . .
N2 C4 H4A 126.7 . .
C4 C5 N3 107.0(2) . .
C4 C5 H5A 126.5 . .
N3 C5 H5A 126.5 . .
C21 C16 C17 123.3(2) . .
C21 C16 N3 118.4(2) . .
C17 C16 N3 118.1(2) . .
C18 C17 C16 117.9(2) . .
C18 C17 C22 120.2(2) . .
C16 C17 C22 121.9(2) . .
C19 C18 C17 120.5(3) . .
C19 C18 H18A 119.8 . .
C17 C18 H18A 119.8 . .
C18 C19 C20 120.4(2) . .
C18 C19 H19A 119.8 . .
C20 C19 H19A 119.8 . .
C19 C20 C21 121.5(3) . .
C19 C20 H20A 119.2 . .
C21 C20 H20A 119.2 . .
C16 C21 C20 116.4(2) . .
C16 C21 C23 122.0(2) . .
C20 C21 C23 121.6(2) . .
C17 C22 H22A 109.5 . .
C17 C22 H22B 109.5 . .
H22A C22 H22B 109.5 . .
C17 C22 H22C 109.5 . .
H22A C22 H22C 109.5 . .
H22B C22 H22C 109.5 . .
C21 C23 H23A 109.5 . .
C21 C23 H23B 109.5 . .
H23A C23 H23B 109.5 . .
C21 C23 H23C 109.5 . .
H23A C23 H23C 109.5 . .
H23B C23 H23C 109.5 . .
F11 P1 F11 90.90(9) 3 .
F11 P1 F11 90.90(9) 3 2
F11 P1 F11 90.90(9) . 2
F11 P1 F12 89.93(8) 3 2
F11 P1 F12 89.89(7) . 2
F11 P1 F12 178.84(11) 2 2
F11 P1 F12 89.89(7) 3 .
F11 P1 F12 178.84(11) . .
F11 P1 F12 89.93(8) 2 .
F12 P1 F12 89.27(9) 2 .
F11 P1 F12 178.84(11) 3 3
F11 P1 F12 89.93(8) . 3
F11 P1 F12 89.89(7) 2 3
F12 P1 F12 89.27(9) 2 3
F12 P1 F12 89.27(9) . 3
F22 P2 F22 90.34(8) 6_655 .
F22 P2 F22 90.34(8) 6_655 7_564
F22 P2 F22 90.34(8) . 7_564
F22 P2 F21 179.36(7) 6_655 6_655
F22 P2 F21 90.23(7) . 6_655
F22 P2 F21 89.37(7) 7_564 6_655
F22 P2 F21 90.23(7) 6_655 7_564
F22 P2 F21 89.37(7) . 7_564
F22 P2 F21 179.36(7) 7_564 7_564
F21 P2 F21 90.06(8) 6_655 7_564
F22 P2 F21 89.37(7) 6_655 .
F22 P2 F21 179.36(8) . .
F22 P2 F21 90.23(7) 7_564 .
F21 P2 F21 90.06(8) 6_655 .
F21 P2 F21 90.06(8) 7_564 .
C106 C101 C102 119.2(3) . .
C106 C101 H10A 120.4 . .
C102 C101 H10A 120.4 . .
C101 C102 C103 119.8(3) . .
C101 C102 H10B 120.1 . .
C103 C102 H10B 120.1 . .
C104 C103 C102 119.7(3) . .
C104 C103 H10C 120.1 . .
C102 C103 H10C 120.1 . .
C105 C104 C103 120.3(3) . .
C105 C104 H10D 119.8 . .
C103 C104 H10D 119.8 . .
C106 C105 C104 120.3(3) . .
C106 C105 H10E 119.9 . .
C104 C105 H10E 119.9 . .
C105 C106 C101 120.7(3) . .
C105 C106 H10F 119.6 . .
C101 C106 H10F 119.6 . .

loop_
_geom_bond_atom_site_label_1
_geom_bond_atom_site_label_2
_geom_bond_distance
_geom_bond_site_symmetry_2
Mn1 N8 1.546(3) .
Mn1 C3 2.054(2) 6_655
Mn1 C3 2.054(2) 7_564
Mn1 C3 2.054(2) .
Mn1 N1 2.448(3) .
N1 C1 1.494(2) 7_564
N1 C1 1.494(2) .
N1 C1 1.494(2) 6_655
N2 C3 1.349(3) .
N2 C4 1.375(3) .
N2 C2 1.467(3) .
N3 C3 1.354(3) .
N3 C5 1.380(3) .
N3 C16 1.449(3) .
C1 C2 1.510(3) .
C1 H1B 0.9900 .
C1 H1C 0.9900 .
C2 H2A 0.9900 .
C2 H2B 0.9900 .
C4 C5 1.337(4) .
C4 H4A 0.9500 .
C5 H5A 0.9500 .
C16 C21 1.389(3) .
C16 C17 1.390(3) .
C17 C18 1.390(3) .
C17 C22 1.502(4) .
C18 C19 1.371(4) .
C18 H18A 0.9500 .
C19 C20 1.380(4) .
C19 H19A 0.9500 .
C20 C21 1.397(4) .
C20 H20A 0.9500 .
C21 C23 1.499(4) .
C22 H22A 0.9800 .
C22 H22B 0.9800 .
C22 H22C 0.9800 .
C23 H23A 0.9800 .
C23 H23B 0.9800 .
C23 H23C 0.9800 .
P1 F11 1.5882(15) 3
P1 F11 1.5882(15) .
P1 F11 1.5882(15) 2
P1 F12 1.6100(15) 2
P1 F12 1.6100(15) .
P1 F12 1.6100(15) 3
P2 F22 1.5960(14) 6_655
P2 F22 1.5960(14) .
P2 F22 1.5960(14) 7_564
P2 F21 1.6004(14) 6_655
P2 F21 1.6004(14) 7_564
P2 F21 1.6004(14) .
C101 C106 1.371(5) .
C101 C102 1.376(5) .
C101 H10A 0.9500 .
C102 C103 1.379(5) .
C102 H10B 0.9500 .
C103 C104 1.363(4) .
C103 H10C 0.9500 .
C104 C105 1.360(4) .
C104 H10D 0.9500 .
C105 C106 1.353(4) .
C105 H10E 0.9500 .
C106 H10F 0.9500 .

loop_
_geom_torsion_atom_site_label_1
_geom_torsion_atom_site_label_2
_geom_torsion_atom_site_label_3
_geom_torsion_atom_site_label_4
_geom_torsion
_geom_torsion_site_symmetry_1
_geom_torsion_site_symmetry_4
C3 Mn1 N1 C1 128.93(11) 6_655 7_564
C3 Mn1 N1 C1 8.93(11) 7_564 7_564
C3 Mn1 N1 C1 -111.07(11) . 7_564
C3 Mn1 N1 C1 -111.07(11) 6_655 .
C3 Mn1 N1 C1 128.93(11) 7_564 .
C3 Mn1 N1 C1 8.93(11) . .
C3 Mn1 N1 C1 8.93(11) 6_655 6_655
C3 Mn1 N1 C1 -111.07(11) 7_564 6_655
C3 Mn1 N1 C1 128.93(11) . 6_655
C1 N1 C1 C2 164.83(19) 7_564 .
C1 N1 C1 C2 -82.6(3) 6_655 .
Mn1 N1 C1 C2 41.13(19) . .
C3 N2 C2 C1 50.4(3) . .
C4 N2 C2 C1 -121.8(2) . .
N1 C1 C2 N2 -80.1(2) . .
C4 N2 C3 N3 0.4(2) . .
C2 N2 C3 N3 -172.77(19) . .
C4 N2 C3 Mn1 -170.33(16) . .
C2 N2 C3 Mn1 16.5(3) . .
C5 N3 C3 N2 0.1(2) . .
C16 N3 C3 N2 175.1(2) . .
C5 N3 C3 Mn1 169.98(17) . .
C16 N3 C3 Mn1 -15.0(3) . .
N8 Mn1 C3 N2 141.22(17) . .
C3 Mn1 C3 N2 44.0(2) 6_655 .
C3 Mn1 C3 N2 -121.58(15) 7_564 .
N1 Mn1 C3 N2 -38.78(17) . .
N8 Mn1 C3 N3 -26.9(2) . .
C3 Mn1 C3 N3 -124.11(19) 6_655 .
C3 Mn1 C3 N3 70.3(3) 7_564 .
N1 Mn1 C3 N3 153.1(2) . .
C3 N2 C4 C5 -0.7(3) . .
C2 N2 C4 C5 172.4(2) . .
N2 C4 C5 N3 0.7(3) . .
C3 N3 C5 C4 -0.5(3) . .
C16 N3 C5 C4 -175.8(2) . .
C3 N3 C16 C21 101.3(3) . .
C5 N3 C16 C21 -84.1(3) . .
C3 N3 C16 C17 -84.6(3) . .
C5 N3 C16 C17 89.9(3) . .
C21 C16 C17 C18 -0.4(4) . .
N3 C16 C17 C18 -174.1(2) . .
C21 C16 C17 C22 179.8(2) . .
N3 C16 C17 C22 6.1(3) . .
C16 C17 C18 C19 0.2(4) . .
C22 C17 C18 C19 180.0(2) . .
C17 C18 C19 C20 -0.7(4) . .
C18 C19 C20 C21 1.3(4) . .
C17 C16 C21 C20 1.0(4) . .
N3 C16 C21 C20 174.7(2) . .
C17 C16 C21 C23 179.8(2) . .
N3 C16 C21 C23 -6.5(3) . .
C19 C20 C21 C16 -1.5(4) . .
C19 C20 C21 C23 179.7(3) . .
C106 C101 C102 C103 0.5(4) . .
C101 C102 C103 C104 -0.4(4) . .
C102 C103 C104 C105 0.2(4) . .
C103 C104 C105 C106 -0.2(4) . .
C104 C105 C106 C101 0.4(4) . .
C102 C101 C106 C105 -0.5(4) . .
